data_7051403
_journal_name_full 'New Journal of Chemistry'
_journal_paper_doi 10.1039/a809030k
_journal_year 1999
_chemical_formula_sum 'C4 H14 N3 O16 P4 Zn5'
_chemical_formula_weight 811.01
_space_group_IT_number 9
_symmetry_cell_setting monoclinic
_symmetry_space_group_name_Hall 'C -2yc'
_symmetry_space_group_name_H-M 'C 1 c 1'
_cell_angle_alpha 90.00
_cell_angle_beta 130.2560(10)
_cell_angle_gamma 90.00
_cell_formula_units_Z 4
_cell_length_a 27.070(2)
_cell_length_b 5.2154(4)
_cell_length_c 17.9202(15)
_cell_measurement_temperature 293(2)
_cell_volume 1930.8(3)
_diffrn_ambient_temperature 293(2)
_exptl_crystal_density_diffrn 2.789
_refine_ls_R_factor_obs 0.0389
_refine_ls_wR_factor_obs 0.0901
_cod_depositor_comments
;
The following automatic conversions were performed:
'_symmetry_cell_setting' value 'Monoclinic' changed to 'monoclinic'
according to '/home/saulius/struct/CIF-dictionaries/cif_core.dic'
dictionary named 'cif_core.dic' version 2.4.1 from 2010-06-29.

Automatic conversion script
Id: cif_fix_enum 1527 2010-12-29 10:47:43Z saulius 
;
_cod_original_sg_symbol_H-M 'C c'
_cod_database_code 7051403

loop_
_symmetry_equiv_pos_as_xyz
'x, y, z'
'x, -y, z+1/2'
'x+1/2, y+1/2, z'
'x+1/2, -y+1/2, z+1/2'

loop_
_atom_site_aniso_label
_atom_site_aniso_U_11
_atom_site_aniso_U_22
_atom_site_aniso_U_33
_atom_site_aniso_U_23
_atom_site_aniso_U_13
_atom_site_aniso_U_12
Zn1 0.0108(7) 0.0130(7) 0.0104(8) 0.0001(6) 0.0054(6) 0.0003(6)
Zn2 0.0107(8) 0.0157(8) 0.0115(8) 0.0002(6) 0.0057(7) -0.0011(6)
Zn3 0.0127(8) 0.0111(7) 0.0108(8) -0.0014(6) 0.0066(7) -0.0014(6)
Zn4 0.0140(8) 0.0133(7) 0.0113(8) -0.0010(6) 0.0065(7) -0.0011(6)
Zn5 0.0137(7) 0.0165(7) 0.0103(7) 0.0011(6) 0.0066(6) 0.0002(6)
P1 0.010(2) 0.011(2) 0.009(2) -0.0006(12) 0.005(2) -0.0005(11)
P2 0.010(2) 0.015(2) 0.008(2) 0.0010(12) 0.005(2) 0.0002(12)
P3 0.010(2) 0.011(2) 0.007(2) -0.0014(13) 0.0039(15) -0.0009(12)
P4 0.011(2) 0.011(2) 0.008(2) -0.0001(13) 0.004(2) 0.0016(12)
O1 0.009(4) 0.014(4) 0.010(4) -0.004(4) 0.001(4) 0.001(3)
O2 0.023(5) 0.015(5) 0.016(5) 0.000(4) 0.011(4) -0.002(4)
O3 0.019(5) 0.014(4) 0.024(5) -0.004(4) 0.015(5) 0.000(3)
O4 0.015(5) 0.030(5) 0.013(6) -0.004(4) 0.009(5) 0.000(3)
O5 0.045(6) 0.014(5) 0.017(5) -0.002(4) 0.018(5) -0.001(4)
O6 0.014(5) 0.045(6) 0.014(5) -0.008(4) 0.008(4) -0.009(4)
O7 0.013(5) 0.036(6) 0.014(5) 0.005(4) 0.007(5) 0.000(4)
O8 0.023(5) 0.009(4) 0.007(4) 0.001(4) 0.006(4) 0.002(3)
O9 0.021(5) 0.014(4) 0.008(4) 0.000(4) 0.006(4) -0.004(4)
O10 0.026(4) 0.009(4) 0.023(5) 0.003(4) 0.019(4) 0.004(4)
O11 0.011(5) 0.034(6) 0.021(5) -0.003(4) 0.006(4) -0.003(4)
O12 0.040(5) 0.014(5) 0.020(5) -0.003(4) 0.021(5) -0.002(4)
O13 0.018(5) 0.020(5) 0.019(5) -0.001(4) 0.013(5) 0.001(3)
O14 0.017(5) 0.024(5) 0.009(5) 0.000(4) 0.009(5) 0.001(4)
O15 0.025(6) 0.015(5) 0.008(5) -0.004(4) 0.008(5) 0.002(4)
O16 0.025(6) 0.022(5) 0.019(6) 0.002(4) 0.014(6) 0.004(4)
N2 0.013(6) 0.025(6) 0.022(8) -0.005(5) 0.011(6) -0.002(4)
N1 0.023(6) 0.037(7) 0.011(6) -0.007(5) 0.008(5) -0.009(5)
N3 0.012(7) 0.014(5) 0.017(7) -0.006(4) 0.008(6) 0.000(4)
C2 0.022(8) 0.032(8) 0.017(8) 0.003(6) 0.014(7) -0.004(6)
C1 0.014(8) 0.035(9) 0.013(8) -0.004(6) 0.003(7) -0.003(6)
C3 0.026(9) 0.052(11) 0.021(9) 0.006(7) 0.018(8) 0.010(7)
C4 0.022(9) 0.039(9) 0.013(9) -0.007(6) 0.010(8) -0.006(6)

loop_
_atom_site_label
_atom_site_type_symbol
_atom_site_fract_x
_atom_site_fract_y
_atom_site_fract_z
_atom_site_U_iso_or_equiv
_atom_site_thermal_displace_type
_atom_site_occupancy
_atom_site_calc_flag
_atom_site_refinement_flags
_atom_site_disorder_group
Zn1 Zn -0.40994(7) -1.3149(3) -0.86990(10) 0.0124(4) Uani 1 d . .
Zn2 Zn -0.78267(6) -1.7957(3) -1.27425(10) 0.0137(4) Uani 1 d . .
Zn3 Zn -0.53550(6) -1.7189(2) -0.97442(10) 0.0123(4) Uani 1 d . .
Zn4 Zn -0.63240(7) -1.2283(2) -1.10692(11) 0.0141(4) Uani 1 d . .
Zn5 Zn -0.52330(7) -1.1260(3) -0.70228(11) 0.0143(4) Uani 1 d . .
P1 P -0.6397(2) -1.7481(6) -1.2055(3) 0.0110(7) Uani 1 d . .
P2 P -0.7726(2) -1.2772(6) -1.1649(3) 0.0122(8) Uani 1 d . .
P3 P -0.4239(2) -0.8102(6) -0.9751(3) 0.0108(7) Uani 1 d . .
P4 P -0.5251(2) -1.2159(6) -0.8740(3) 0.0113(7) Uani 1 d . .
O1 O -0.3178(4) -1.3757(16) -0.7645(6) 0.015(2) Uani 1 d . .
O2 O -0.4378(4) -1.0947(16) -0.9766(6) 0.019(2) Uani 1 d . .
O3 O -0.4482(4) -1.6596(16) -0.9275(7) 0.018(2) Uani 1 d . .
O4 O -0.4529(5) -1.2316(17) -0.8199(7) 0.020(2) Uani 1 d . .
O5 O -0.7780(5) -1.5624(17) -1.1857(7) 0.027(2) Uani 1 d . .
O6 O -0.7094(4) -1.8388(20) -1.2684(7) 0.025(2) Uani 1 d . .
O7 O -0.8519(4) -1.7477(17) -1.4131(8) 0.022(2) Uani 1 d . .
O8 O -0.5630(4) -1.3743(16) -0.9721(6) 0.015(2) Uani 1 d . .
O9 O -0.5997(4) -1.8841(16) -1.1041(6) 0.017(2) Uani 1 d . .
O10 O -0.5500(4) -0.9351(15) -0.9025(6) 0.017(2) Uani 1 d . .
O11 O -0.7054(4) -1.1758(19) -1.1142(8) 0.025(2) Uani 1 d . .
O12 O -0.6317(4) -1.4596(17) -1.1890(7) 0.024(2) Uani 1 d . .
O13 O -0.5416(4) -1.3171(16) -0.8131(7) 0.018(2) Uani 1 d . .
O14 O -0.6123(4) -1.1644(17) -0.7542(7) 0.016(2) Uani 1 d . .
O15 O -0.4601(5) -1.2920(15) -0.5784(7) 0.018(2) Uani 1 d . .
O16 O -0.7892(5) -1.2227(16) -1.0991(8) 0.022(2) Uani 1 d . .
N2 N -0.3078(6) -0.7651(21) -0.5521(9) 0.020(3) Uani 1 d . .
H9 H -0.3055(6) -0.6095(21) -0.5715(9) 0.024 Uiso 1 calc R .
H8 H -0.3078(6) -0.8842(21) -0.5885(9) 0.024 Uiso 1 calc R .
N1 N -0.1675(5) -0.5528(23) -0.4335(8) 0.026(3) Uani 1 d . .
H3 H -0.1310(5) -0.5651(23) -0.4241(8) 0.039 Uiso 1 calc R .
H2 H -0.1605(5) -0.4589(23) -0.3859(8) 0.039 Uiso 1 calc R .
H1 H -0.1979(5) -0.4784(23) -0.4909(8) 0.039 Uiso 1 calc R .
N3 N -0.4874(5) -0.7723(19) -0.6878(9) 0.015(3) Uani 1 d . .
H14 H -0.5074(5) -0.6388(19) -0.6912(9) 0.018 Uiso 1 calc R .
C2 C -0.2512(7) -0.8033(26) -0.4483(11) 0.022(3) Uani 1 d . .
H7 H -0.2560(7) -0.9631(26) -0.4258(11) 0.027 Uiso 1 calc R .
H6 H -0.2489(7) -0.6650(26) -0.4100(11) 0.027 Uiso 1 calc R .
C1 C -0.1892(6) -0.8107(26) -0.4327(11) 0.025(3) Uani 1 d . .
H5 H -0.1556(6) -0.8923(26) -0.3704(11) 0.030 Uiso 1 calc R .
H4 H -0.1960(6) -0.9133(26) -0.4837(11) 0.030 Uiso 1 calc R .
C3 C -0.3674(7) -0.7845(31) -0.5671(12) 0.031(4) Uani 1 d . .
H10 H -0.3669(7) -0.6578(31) -0.5270(12) 0.037 Uiso 1 calc R .
H11 H -0.3700(7) -0.9529(31) -0.5468(12) 0.037 Uiso 1 calc R .
C4 C -0.4250(8) -0.7430(29) -0.6711(12) 0.025(4) Uani 1 d . .
H12 H -0.4247(8) -0.8658(29) -0.7114(12) 0.030 Uiso 1 calc R .
H13 H -0.4232(8) -0.5724(29) -0.6907(12) 0.030 Uiso 1 calc R .

loop_
_geom_bond_atom_site_label_1
_geom_bond_atom_site_label_2
_geom_bond_distance
_geom_bond_site_symmetry_2
_geom_bond_publ_flag
Zn1 O2 1.919(9) . ?
Zn1 O4 1.922(9) . ?
Zn1 O1 1.950(8) . ?
Zn1 O3 1.997(8) . ?
Zn2 O6 1.931(9) . ?
Zn2 O7 1.934(10) . ?
Zn2 O5 1.938(9) . ?
Zn2 O1 2.021(8) 4_414 ?
Zn3 O10 1.933(8) 1_545 ?
Zn3 O3 1.953(8) . ?
Zn3 O8 1.956(8) . ?
Zn3 O9 1.986(8) . ?
Zn4 O12 1.911(9) . ?
Zn4 O11 1.913(9) . ?
Zn4 O9 1.987(8) 1_565 ?
Zn4 O8 2.020(9) . ?
Zn5 O15 1.922(9) . ?
Zn5 O14 1.952(9) . ?
Zn5 O13 1.977(9) . ?
Zn5 N3 2.022(10) . ?
P1 O6 1.518(9) . ?
P1 O12 1.522(9) . ?
P1 O14 1.536(9) 2_524 ?
P1 O9 1.561(9) . ?
P2 O11 1.510(10) . ?
P2 O5 1.518(9) . ?
P2 O16 1.535(10) . ?
P2 O1 1.580(9) 4_424 ?
P3 O15 1.525(10) 2_534 ?
P3 O7 1.526(10) 4_525 ?
P3 O2 1.527(8) . ?
P3 O3 1.582(9) 1_565 ?
P4 O13 1.517(10) . ?
P4 O4 1.521(10) . ?
P4 O10 1.554(8) . ?
P4 O8 1.580(9) . ?
O1 P2 1.580(9) 4_525 ?
O1 Zn2 2.021(8) 4_515 ?
O3 P3 1.582(9) 1_545 ?
O7 P3 1.526(10) 4_424 ?
O9 Zn4 1.987(8) 1_545 ?
O10 Zn3 1.933(8) 1_565 ?
O14 P1 1.536(9) 2_525 ?
O15 P3 1.526(10) 2_535 ?
N2 C3 1.46(2) . ?
N2 C2 1.47(2) . ?
N2 H9 0.90 . ?
N2 H8 0.90 . ?
N1 C1 1.47(2) . ?
N1 H3 0.89 . ?
N1 H2 0.89 . ?
N1 H1 0.89 . ?
N3 C4 1.52(2) . ?
N3 H14 0.86 . ?
C2 C1 1.51(2) . ?
C2 H7 0.97 . ?
C2 H6 0.97 . ?
C1 H5 0.97 . ?
C1 H4 0.97 . ?
C3 C4 1.48(2) . ?
C3 H10 0.97 . ?
C3 H11 0.97 . ?
C4 H12 0.97 . ?
C4 H13 0.97 . ?
